data_4305897
loop_
_publ_author_name
'Xueqin Song'
'Xiaoyan Zhou'
'Weisheng Liu'
'Wei Dou'
'Jingxin Ma'
'Xiaoliang Tang'
'Jiangrong Zheng'

_publ_section_title
;
Synthesis, Structures, and Luminescence Properties of Lanthanide Complexes
with Structurally Related New Tetrapodal Ligands Featuring Salicylamide
Pendant Arms
;
_journal_name_full 'Inorganic Chemistry'
_journal_page_first 11501
_journal_page_last 11513
_journal_paper_doi 10.1021/ic8008267
_journal_volume 47
_journal_year 2008
_chemical_formula_moiety Nd,C57H52N8O8,H2O,N3O9
_chemical_formula_sum 'C57 H54 N11 Nd O18'
_chemical_formula_weight 1325.35
_chemical_name_systematic ?
_space_group_IT_number 15
_symmetry_cell_setting monoclinic
_symmetry_space_group_name_Hall '-C 2yc'
_symmetry_space_group_name_H-M 'C 1 2/c 1'
_atom_sites_solution_hydrogens geom
_atom_sites_solution_primary direct
_atom_sites_solution_secondary difmap
_audit_creation_method SHELXL-97
_cell_angle_alpha 90.00
_cell_angle_beta 115.266(3)
_cell_angle_gamma 90.00
_cell_formula_units_Z 8
_cell_length_a 31.886(7)
_cell_length_b 16.491(4)
_cell_length_c 27.004(6)
_cell_measurement_reflns_used 10424
_cell_measurement_temperature 298(2)
_cell_measurement_theta_max 25.649
_cell_measurement_theta_min 2.281
_cell_volume 12841(5)
_computing_cell_refinement 'Bruker SMART'
_computing_data_collection 'Bruker SMART'
_computing_data_reduction 'Bruker SAINT'
_computing_molecular_graphics 'Bruker SHELXTL'
_computing_publication_material 'Bruker SHELXTL'
_computing_structure_refinement 'SHELXL-97 (Sheldrick, 1997)'
_computing_structure_solution 'SHELXS-97 (Sheldrick, 1990)'
_diffrn_ambient_temperature 298(2)
_diffrn_measured_fraction_theta_full 0.987
_diffrn_measured_fraction_theta_max 0.987
_diffrn_measurement_device_type 'CCD area detector'
_diffrn_measurement_method 'phi and omega scans'
_diffrn_radiation_monochromator graphite
_diffrn_radiation_source 'fine-focus sealed tube'
_diffrn_radiation_type MoK\a
_diffrn_radiation_wavelength 0.71073
_diffrn_reflns_av_R_equivalents 0.0439
_diffrn_reflns_av_sigmaI/netI 0.0553
_diffrn_reflns_limit_h_max 37
_diffrn_reflns_limit_h_min -37
_diffrn_reflns_limit_k_max 19
_diffrn_reflns_limit_k_min -19
_diffrn_reflns_limit_l_max 26
_diffrn_reflns_limit_l_min -32
_diffrn_reflns_number 32299
_diffrn_reflns_theta_full 25.01
_diffrn_reflns_theta_max 25.01
_diffrn_reflns_theta_min 2.61
_exptl_absorpt_coefficient_mu 0.884
_exptl_absorpt_correction_T_max 0.7243
_exptl_absorpt_correction_T_min 0.6918
_exptl_absorpt_correction_type multi-scan
_exptl_absorpt_process_details sadabs
_exptl_crystal_colour purple
_exptl_crystal_density_diffrn 1.371
_exptl_crystal_density_method 'not measured'
_exptl_crystal_description block
_exptl_crystal_F_000 5416
_exptl_crystal_size_max 0.45
_exptl_crystal_size_mid 0.41
_exptl_crystal_size_min 0.39
_refine_diff_density_max 1.033
_refine_diff_density_min -0.432
_refine_diff_density_rms 0.083
_refine_ls_extinction_method none
_refine_ls_goodness_of_fit_ref 1.056
_refine_ls_hydrogen_treatment noref
_refine_ls_matrix_type full
_refine_ls_number_parameters 784
_refine_ls_number_reflns 11179
_refine_ls_number_restraints 222
_refine_ls_restrained_S_all 1.065
_refine_ls_R_factor_all 0.0772
_refine_ls_R_factor_gt 0.0432
_refine_ls_shift/su_max 0.003
_refine_ls_shift/su_mean 0.000
_refine_ls_structure_factor_coef Fsqd
_refine_ls_weighting_details 'calc w=1/[\s^2^(Fo^2^)+(0.0687P)^2^+0.0000P] where P=(Fo^2^+2Fc^2^)/3'
_refine_ls_weighting_scheme calc
_refine_ls_wR_factor_gt 0.1059
_refine_ls_wR_factor_ref 0.1292
_reflns_number_gt 7670
_reflns_number_total 11179
_reflns_threshold_expression >2sigma(I)
_cod_data_source_file ic8008267_si_006.cif
_cod_data_source_block 060608c
_cod_depositor_comments
;
The following automatic conversions were performed:
'_symmetry_cell_setting' value 'Monoclinic' changed to 'monoclinic'
according to '/home/saulius/struct/CIF-dictionaries/cif_core.dic'
dictionary named 'cif_core.dic' version 2.4.1 from 2010-06-29.

Automatic conversion script
Id: cif_fix_enum 1527 2010-12-29 10:47:43Z saulius 
;
_cod_original_cell_volume 12842(5)
_cod_database_code 4305897

loop_
_symmetry_equiv_pos_as_xyz
'x, y, z'
'-x, y, -z+1/2'
'x+1/2, y+1/2, z'
'-x+1/2, y+1/2, -z+1/2'
'-x, -y, -z'
'x, -y, z-1/2'
'-x+1/2, -y+1/2, -z'
'x+1/2, -y+1/2, z-1/2'

loop_
_atom_site_label
_atom_site_type_symbol
_atom_site_fract_x
_atom_site_fract_y
_atom_site_fract_z
_atom_site_U_iso_or_equiv
_atom_site_adp_type
_atom_site_occupancy
_atom_site_symmetry_multiplicity
_atom_site_calc_flag
_atom_site_refinement_flags
_atom_site_disorder_assembly
_atom_site_disorder_group
Nd1 Nd 0.176182(9) 1.079117(14) 0.558310(9) 0.04082(10) Uani 1 1 d . . .
N1 N 0.21119(15) 0.8277(2) 0.59597(14) 0.0516(10) Uani 1 1 d . . .
H1 H 0.2185 0.7773 0.5973 0.062 Uiso 1 1 calc R . .
N2 N 0.24255(17) 0.7398(3) 0.69099(16) 0.0647(12) Uani 1 1 d . . .
N3 N 0.27456(14) 1.1314(2) 0.48340(14) 0.0468(10) Uani 1 1 d . . .
H3 H 0.2862 1.1316 0.4599 0.056 Uiso 1 1 calc R . .
N4 N 0.33100(17) 1.0484(3) 0.59074(18) 0.0676(13) Uani 1 1 d . . .
N5 N 0.13344(15) 0.4601(2) 0.70558(16) 0.0562(11) Uani 1 1 d . . .
H5 H 0.1084 0.4739 0.6779 0.067 Uiso 1 1 calc R . .
N6 N 0.0960(2) 0.3551(4) 0.7558(3) 0.1051(18) Uani 1 1 d DU . .
N7 N 0.01770(16) 0.6059(3) 0.43339(18) 0.0694(13) Uani 1 1 d . . .
H7 H 0.0443 0.6062 0.4611 0.083 Uiso 1 1 calc R . .
N8 N 0.06061(18) 0.7503(3) 0.4796(2) 0.0760(13) Uani 1 1 d U . .
N9 N 0.18174(15) 1.2540(2) 0.59157(15) 0.0466(9) Uani 1 1 d . . .
N10 N 0.1404(3) 1.0431(3) 0.6391(3) 0.095(2) Uani 1 1 d . . .
N11 N 0.0958(2) 1.1207(4) 0.4570(2) 0.0822(15) Uani 1 1 d . . .
O1 O 0.18518(11) 0.69126(17) 0.53351(11) 0.0429(7) Uani 1 1 d . . .
O2 O 0.18286(14) 0.9380(2) 0.54604(14) 0.0647(10) Uani 1 1 d . . .
O3 O 0.22805(10) 0.50181(17) 0.58663(11) 0.0378(7) Uani 1 1 d . . .
O4 O 0.21563(11) 1.09042(19) 0.50106(12) 0.0506(8) Uani 1 1 d . . .
O5 O 0.13906(11) 0.59814(17) 0.64325(12) 0.0453(8) Uani 1 1 d . . .
O6 O 0.19319(14) 0.5014(2) 0.78109(15) 0.0806(12) Uani 1 1 d . . .
O7 O 0.08491(10) 0.51620(17) 0.51344(12) 0.0434(7) Uani 1 1 d . . .
O8 O -0.04428(17) 0.5391(3) 0.3800(2) 0.1171(19) Uani 1 1 d . . .
O9 O 0.15404(14) 1.2087(2) 0.59953(15) 0.0650(10) Uani 1 1 d . . .
O10 O 0.20971(12) 1.22007(19) 0.57618(14) 0.0562(9) Uani 1 1 d . . .
O11 O 0.18303(13) 1.32719(19) 0.59786(14) 0.0613(9) Uani 1 1 d . . .
O12 O 0.1840(2) 1.0518(3) 0.65385(16) 0.0807(13) Uani 1 1 d . . .
O13 O 0.11475(16) 1.0439(3) 0.5888(2) 0.0851(13) Uani 1 1 d . . .
O14 O 0.1257(3) 1.0339(5) 0.6738(3) 0.185(3) Uani 1 1 d . . .
O15 O 0.12482(16) 1.1714(3) 0.48358(16) 0.0797(12) Uani 1 1 d . . .
O16 O 0.10389(18) 1.0488(3) 0.47450(19) 0.1042(16) Uani 1 1 d . . .
O17 O 0.0618(2) 1.1398(4) 0.4141(2) 0.143(2) Uani 1 1 d . . .
O18 O 0.25710(12) 1.0578(2) 0.61846(14) 0.0629(10) Uani 1 1 d . . .
H61 H 0.2699 1.0502 0.6529 0.080 Uiso 1 1 d R . .
H62 H 0.2786 1.0517 0.6081 0.080 Uiso 1 1 d R . .
C1 C 0.15914(14) 0.5781(2) 0.56933(15) 0.0323(9) Uani 1 1 d . . .
C2 C 0.16039(16) 0.6151(2) 0.51855(16) 0.0381(10) Uani 1 1 d . . .
H2A H 0.1758 0.5785 0.5036 0.046 Uiso 1 1 calc R . .
H2B H 0.1291 0.6242 0.4909 0.046 Uiso 1 1 calc R . .
C3 C 0.20816(15) 0.5562(2) 0.61189(16) 0.0351(10) Uani 1 1 d . . .
H3A H 0.2270 0.6047 0.6241 0.042 Uiso 1 1 calc R . .
H3B H 0.2067 0.5305 0.6434 0.042 Uiso 1 1 calc R . .
C4 C 0.13847(16) 0.6375(2) 0.59602(17) 0.0379(10) Uani 1 1 d . . .
H4A H 0.1567 0.6868 0.6063 0.046 Uiso 1 1 calc R . .
H4B H 0.1070 0.6513 0.5709 0.046 Uiso 1 1 calc R . .
C5 C 0.13129(15) 0.5000(2) 0.55321(17) 0.0369(10) Uani 1 1 d . . .
H5A H 0.1461 0.4623 0.5381 0.044 Uiso 1 1 calc R . .
H5B H 0.1305 0.4753 0.5854 0.044 Uiso 1 1 calc R . .
C6 C 0.19396(17) 0.8651(3) 0.54851(18) 0.0438(11) Uani 1 1 d . . .
C7 C 0.18932(16) 0.8205(3) 0.49836(17) 0.0426(11) Uani 1 1 d . . .
C8 C 0.18527(15) 0.7377(3) 0.49117(17) 0.0397(10) Uani 1 1 d . . .
C9 C 0.1808(2) 0.7038(3) 0.4423(2) 0.0588(14) Uani 1 1 d . . .
H9 H 0.1776 0.6479 0.4377 0.071 Uiso 1 1 calc R . .
C10 C 0.1809(2) 0.7508(4) 0.4010(2) 0.0705(17) Uani 1 1 d . . .
H10 H 0.1784 0.7269 0.3686 0.085 Uiso 1 1 calc R . .
C11 C 0.1846(2) 0.8332(4) 0.4069(2) 0.083(2) Uani 1 1 d . . .
H11 H 0.1845 0.8655 0.3786 0.099 Uiso 1 1 calc R . .
C12 C 0.1886(2) 0.8681(3) 0.4551(2) 0.0657(16) Uani 1 1 d . . .
H12 H 0.1908 0.9242 0.4589 0.079 Uiso 1 1 calc R . .
C13 C 0.2183(3) 0.8696(3) 0.6465(2) 0.086(2) Uani 1 1 d U . .
H13A H 0.1909 0.9016 0.6402 0.103 Uiso 1 1 calc R . .
H13B H 0.2443 0.9066 0.6563 0.103 Uiso 1 1 calc R . .
C14 C 0.22750(18) 0.8131(3) 0.69327(18) 0.0498(12) Uani 1 1 d . . .
C15 C 0.2201(2) 0.8411(3) 0.7366(2) 0.0629(14) Uani 1 1 d . . .
H15 H 0.2097 0.8938 0.7364 0.076 Uiso 1 1 calc R . .
C16 C 0.2279(2) 0.7920(4) 0.7795(2) 0.0735(17) Uani 1 1 d . . .
H16 H 0.2231 0.8102 0.8093 0.088 Uiso 1 1 calc R . .
C17 C 0.2430(2) 0.7152(4) 0.7782(2) 0.0733(17) Uani 1 1 d . . .
H17 H 0.2485 0.6796 0.8071 0.088 Uiso 1 1 calc R . .
C18 C 0.2498(2) 0.6916(3) 0.7346(2) 0.0718(17) Uani 1 1 d . . .
H18 H 0.2601 0.6389 0.7342 0.086 Uiso 1 1 calc R . .
C19 C 0.23414(16) 1.0979(3) 0.46878(17) 0.0374(10) Uani 1 1 d . . .
C20 C 0.20812(15) 1.0721(3) 0.41048(17) 0.0370(10) Uani 1 1 d . . .
C21 C 0.22758(15) 1.0244(2) 0.38277(16) 0.0339(9) Uani 1 1 d . . .
C22 C 0.20151(16) 1.0044(3) 0.32869(17) 0.0422(11) Uani 1 1 d . . .
H22 H 0.2143 0.9731 0.3100 0.051 Uiso 1 1 calc R . .
C23 C 0.15587(18) 1.0312(3) 0.30212(19) 0.0550(13) Uani 1 1 d . . .
H23 H 0.1384 1.0178 0.2655 0.066 Uiso 1 1 calc R . .
C24 C 0.13639(18) 1.0769(3) 0.3292(2) 0.0617(14) Uani 1 1 d . . .
H24 H 0.1058 1.0941 0.3113 0.074 Uiso 1 1 calc R . .
C25 C 0.16238(18) 1.0971(3) 0.38267(19) 0.0562(13) Uani 1 1 d . . .
H25 H 0.1491 1.1283 0.4009 0.067 Uiso 1 1 calc R . .
C26 C 0.30173(18) 1.1689(3) 0.53651(18) 0.0550(13) Uani 1 1 d . . .
H26A H 0.2817 1.1792 0.5545 0.066 Uiso 1 1 calc R . .
H26B H 0.3135 1.2207 0.5309 0.066 Uiso 1 1 calc R . .
C27 C 0.34170(19) 1.1174(3) 0.57311(19) 0.0547(13) Uani 1 1 d . . .
C28 C 0.3872(2) 1.1420(5) 0.5886(3) 0.0805(18) Uani 1 1 d . . .
H28 H 0.3934 1.1909 0.5758 0.097 Uiso 1 1 calc R . .
C29 C 0.4227(3) 1.0945(7) 0.6225(3) 0.103(3) Uani 1 1 d . . .
H29 H 0.4534 1.1110 0.6341 0.124 Uiso 1 1 calc R . .
C30 C 0.4124(3) 1.0223(6) 0.6391(3) 0.101(3) Uani 1 1 d . . .
H30 H 0.4362 0.9875 0.6608 0.121 Uiso 1 1 calc R . .
C31 C 0.3665(3) 1.0005(4) 0.6238(3) 0.086(2) Uani 1 1 d . . .
H31 H 0.3599 0.9519 0.6364 0.103 Uiso 1 1 calc R . .
C32 C 0.15726(18) 0.5168(3) 0.74063(19) 0.0480(12) Uani 1 1 d . . .
C33 C 0.13818(16) 0.6004(3) 0.72931(18) 0.0480(12) Uani 1 1 d . . .
C34 C 0.12964(15) 0.6414(3) 0.68041(17) 0.0408(10) Uani 1 1 d . . .
C35 C 0.11343(17) 0.7205(3) 0.6725(2) 0.0526(12) Uani 1 1 d . . .
H35 H 0.1086 0.7478 0.6403 0.063 Uiso 1 1 calc R . .
C36 C 0.1046(2) 0.7585(4) 0.7122(3) 0.0773(18) Uani 1 1 d . . .
H36 H 0.0921 0.8106 0.7063 0.093 Uiso 1 1 calc R . .
C37 C 0.1142(3) 0.7190(4) 0.7611(3) 0.098(2) Uani 1 1 d . . .
H37 H 0.1094 0.7455 0.7886 0.117 Uiso 1 1 calc R . .
C38 C 0.1305(2) 0.6428(4) 0.7691(2) 0.0793(18) Uani 1 1 d . . .
H38 H 0.1368 0.6175 0.8024 0.095 Uiso 1 1 calc R . .
C39 C 0.1473(2) 0.3753(3) 0.7114(2) 0.0673(15) Uani 1 1 d . . .
H39A H 0.1796 0.3715 0.7374 0.081 Uiso 1 1 calc R . .
H39B H 0.1449 0.3558 0.6763 0.081 Uiso 1 1 calc R . .
C40 C 0.1196(2) 0.3216(3) 0.7298(2) 0.0696(15) Uani 1 1 d DU . .
C41 C 0.1177(3) 0.2410(4) 0.7196(3) 0.101(2) Uani 1 1 d DU . .
H41 H 0.1338 0.2200 0.7008 0.121 Uiso 1 1 calc R . .
C42 C 0.0924(3) 0.1891(5) 0.7365(4) 0.130(3) Uani 1 1 d DU . .
H42 H 0.0911 0.1337 0.7295 0.156 Uiso 1 1 calc R . .
C43 C 0.0694(4) 0.2231(6) 0.7639(4) 0.135(3) Uani 1 1 d DU . .
H43 H 0.0528 0.1903 0.7772 0.162 Uiso 1 1 calc R . .
C44 C 0.0707(3) 0.3063(6) 0.7720(4) 0.129(3) Uani 1 1 d DU . .
H44 H 0.0536 0.3286 0.7892 0.155 Uiso 1 1 calc R . .
C45 C -0.0055(2) 0.5384(4) 0.4182(2) 0.0640(15) Uani 1 1 d . . .
C46 C 0.01436(16) 0.4611(3) 0.4470(2) 0.0502(12) Uani 1 1 d . . .
C47 C 0.05686(16) 0.4502(3) 0.4921(2) 0.0460(11) Uani 1 1 d . . .
C48 C 0.07113(17) 0.3720(3) 0.5137(2) 0.0524(12) Uani 1 1 d . . .
H48 H 0.0991 0.3647 0.5444 0.063 Uiso 1 1 calc R . .
C49 C 0.0432(2) 0.3062(3) 0.4888(3) 0.0712(17) Uani 1 1 d . . .
H49 H 0.0532 0.2544 0.5023 0.085 Uiso 1 1 calc R . .
C50 C 0.0012(2) 0.3157(4) 0.4450(3) 0.0746(17) Uani 1 1 d . . .
H50 H -0.0175 0.2710 0.4293 0.090 Uiso 1 1 calc R . .
C51 C -0.01289(19) 0.3918(4) 0.4242(3) 0.0713(17) Uani 1 1 d . . .
H51 H -0.0414 0.3979 0.3941 0.086 Uiso 1 1 calc R . .
C52 C -0.0009(3) 0.6803(4) 0.4041(3) 0.103(2) Uani 1 1 d U . .
H52A H -0.0344 0.6797 0.3905 0.123 Uiso 1 1 calc R . .
H52B H 0.0064 0.6834 0.3727 0.123 Uiso 1 1 calc R . .
C53 C 0.0181(2) 0.7543(4) 0.4395(3) 0.0789(17) Uani 1 1 d U . .
C54 C -0.0090(3) 0.8226(4) 0.4313(3) 0.103(2) Uani 1 1 d U . .
H54 H -0.0389 0.8236 0.4035 0.123 Uiso 1 1 calc R . .
C55 C 0.0080(3) 0.8884(5) 0.4639(4) 0.119(3) Uani 1 1 d U . .
H55 H -0.0100 0.9349 0.4586 0.143 Uiso 1 1 calc R . .
C56 C 0.0514(3) 0.8851(5) 0.5043(3) 0.110(2) Uani 1 1 d U . .
H56 H 0.0644 0.9295 0.5270 0.132 Uiso 1 1 calc R . .
C57 C 0.0761(2) 0.8141(4) 0.5109(3) 0.0856(18) Uani 1 1 d U . .
H57 H 0.1056 0.8114 0.5395 0.103 Uiso 1 1 calc R . .

loop_
_atom_site_aniso_label
_atom_site_aniso_U_11
_atom_site_aniso_U_22
_atom_site_aniso_U_33
_atom_site_aniso_U_23
_atom_site_aniso_U_13
_atom_site_aniso_U_12
Nd1 0.05352(18) 0.03392(15) 0.03860(15) 0.00040(11) 0.02308(12) -0.00011(12)
N1 0.080(3) 0.035(2) 0.033(2) -0.0022(16) 0.017(2) -0.004(2)
N2 0.094(4) 0.045(3) 0.046(2) -0.006(2) 0.021(2) -0.002(2)
N3 0.059(3) 0.048(2) 0.036(2) -0.0053(17) 0.0229(19) -0.012(2)
N4 0.071(3) 0.055(3) 0.054(3) -0.006(2) 0.005(2) -0.005(3)
N5 0.059(3) 0.044(2) 0.047(2) 0.004(2) 0.005(2) 0.001(2)
N6 0.127(5) 0.086(4) 0.120(4) -0.005(3) 0.070(4) -0.028(4)
N7 0.060(3) 0.053(3) 0.062(3) 0.004(2) -0.007(2) 0.002(2)
N8 0.066(3) 0.061(3) 0.085(3) 0.009(3) 0.016(3) 0.001(2)
N9 0.057(3) 0.035(2) 0.046(2) 0.0062(17) 0.019(2) 0.005(2)
N10 0.158(7) 0.073(4) 0.101(5) 0.020(3) 0.101(5) 0.015(4)
N11 0.068(4) 0.093(5) 0.065(3) -0.004(3) 0.009(3) 0.016(3)
O1 0.060(2) 0.0326(16) 0.0342(16) -0.0028(13) 0.0180(15) -0.0122(14)
O2 0.099(3) 0.034(2) 0.057(2) 0.0028(15) 0.030(2) 0.0012(18)
O3 0.0382(18) 0.0376(17) 0.0330(15) -0.0065(12) 0.0105(13) 0.0041(13)
O4 0.056(2) 0.061(2) 0.0400(17) 0.0014(15) 0.0260(16) 0.0034(17)
O5 0.063(2) 0.0387(18) 0.0410(17) 0.0033(13) 0.0283(16) 0.0080(15)
O6 0.073(3) 0.078(3) 0.054(2) -0.0165(19) -0.007(2) 0.018(2)
O7 0.0375(18) 0.0305(16) 0.0513(18) -0.0032(13) 0.0086(15) -0.0028(13)
O8 0.074(3) 0.108(4) 0.097(4) 0.006(3) -0.032(3) -0.005(3)
O9 0.087(3) 0.046(2) 0.086(3) -0.0009(18) 0.060(2) 0.000(2)
O10 0.068(2) 0.0401(19) 0.072(2) -0.0024(16) 0.040(2) 0.0025(17)
O11 0.082(3) 0.0277(19) 0.068(2) 0.0000(16) 0.027(2) 0.0078(17)
O12 0.114(4) 0.080(3) 0.056(2) 0.010(2) 0.044(3) 0.030(3)
O13 0.092(3) 0.100(3) 0.084(3) -0.007(3) 0.057(3) -0.022(3)
O14 0.258(9) 0.220(8) 0.169(6) 0.043(6) 0.179(7) 0.019(7)
O15 0.085(3) 0.063(3) 0.065(3) -0.003(2) 0.007(2) 0.014(2)
O16 0.100(4) 0.087(3) 0.085(3) 0.009(3) 0.001(3) -0.029(3)
O17 0.119(5) 0.153(5) 0.088(4) -0.002(4) -0.023(3) 0.034(4)
O18 0.057(2) 0.073(2) 0.051(2) 0.0192(18) 0.0162(17) 0.0036(18)
C1 0.041(2) 0.023(2) 0.032(2) -0.0005(17) 0.0135(19) -0.0030(19)
C2 0.050(3) 0.027(2) 0.031(2) -0.0019(18) 0.011(2) -0.005(2)
C3 0.044(3) 0.029(2) 0.032(2) 0.0004(17) 0.017(2) 0.0028(19)
C4 0.045(3) 0.029(2) 0.039(2) -0.0019(18) 0.018(2) -0.003(2)
C5 0.041(3) 0.029(2) 0.036(2) -0.0019(18) 0.011(2) -0.0007(19)
C6 0.057(3) 0.029(2) 0.047(3) 0.000(2) 0.023(2) -0.010(2)
C7 0.051(3) 0.037(3) 0.037(2) 0.0001(19) 0.016(2) -0.008(2)
C8 0.048(3) 0.038(3) 0.034(2) 0.0039(19) 0.019(2) -0.006(2)
C9 0.093(4) 0.040(3) 0.053(3) -0.007(2) 0.040(3) -0.016(3)
C10 0.107(5) 0.070(4) 0.040(3) -0.005(3) 0.036(3) -0.017(3)
C11 0.137(6) 0.066(4) 0.050(3) 0.006(3) 0.045(4) -0.033(4)
C12 0.109(5) 0.040(3) 0.050(3) 0.003(2) 0.035(3) -0.022(3)
C13 0.155(6) 0.050(3) 0.049(3) -0.009(3) 0.040(3) -0.012(4)
C14 0.068(3) 0.033(3) 0.038(3) -0.007(2) 0.013(2) -0.008(2)
C15 0.078(4) 0.053(3) 0.049(3) -0.003(3) 0.019(3) 0.009(3)
C16 0.088(5) 0.087(5) 0.044(3) -0.008(3) 0.027(3) -0.004(4)
C17 0.104(5) 0.064(4) 0.034(3) 0.005(3) 0.012(3) -0.007(3)
C18 0.097(5) 0.047(3) 0.049(3) 0.002(3) 0.009(3) 0.010(3)
C19 0.046(3) 0.034(2) 0.035(2) 0.0049(18) 0.020(2) 0.009(2)
C20 0.038(3) 0.038(2) 0.036(2) 0.0033(19) 0.017(2) 0.001(2)
C21 0.040(3) 0.028(2) 0.032(2) 0.0039(17) 0.014(2) -0.0048(19)
C22 0.050(3) 0.042(3) 0.032(2) -0.0004(19) 0.014(2) -0.001(2)
C23 0.053(3) 0.064(3) 0.037(3) 0.003(2) 0.008(2) -0.008(3)
C24 0.043(3) 0.084(4) 0.050(3) 0.010(3) 0.012(2) 0.011(3)
C25 0.051(3) 0.074(4) 0.044(3) 0.010(2) 0.021(2) 0.012(3)
C26 0.069(4) 0.054(3) 0.042(3) -0.007(2) 0.024(3) -0.010(3)
C27 0.058(4) 0.064(4) 0.042(3) -0.019(3) 0.021(3) -0.011(3)
C28 0.072(5) 0.110(5) 0.073(4) -0.003(4) 0.043(4) -0.012(4)
C29 0.066(5) 0.159(9) 0.095(6) -0.003(6) 0.045(4) 0.007(5)
C30 0.070(5) 0.137(8) 0.080(5) -0.013(5) 0.018(4) 0.042(5)
C31 0.102(6) 0.069(4) 0.067(4) -0.009(3) 0.015(4) 0.009(4)
C32 0.049(3) 0.054(3) 0.037(3) 0.001(2) 0.015(2) 0.001(2)
C33 0.048(3) 0.058(3) 0.040(3) -0.006(2) 0.020(2) -0.003(2)
C34 0.035(2) 0.046(3) 0.039(2) -0.011(2) 0.014(2) -0.005(2)
C35 0.058(3) 0.047(3) 0.053(3) -0.002(2) 0.023(3) 0.002(2)
C36 0.103(5) 0.057(4) 0.088(4) -0.010(3) 0.056(4) 0.016(3)
C37 0.165(7) 0.073(5) 0.090(5) -0.008(4) 0.089(5) 0.025(5)
C38 0.122(6) 0.074(4) 0.062(4) -0.005(3) 0.057(4) 0.005(4)
C39 0.070(4) 0.060(4) 0.062(3) -0.002(3) 0.020(3) 0.004(3)
C40 0.073(4) 0.052(3) 0.070(3) 0.005(3) 0.017(3) -0.003(3)
C41 0.100(5) 0.065(4) 0.127(5) 0.000(4) 0.039(4) -0.013(4)
C42 0.133(6) 0.074(5) 0.159(6) 0.008(5) 0.040(5) -0.019(5)
C43 0.144(6) 0.110(6) 0.143(6) 0.022(5) 0.052(5) -0.037(5)
C44 0.146(6) 0.119(6) 0.139(6) 0.001(5) 0.077(5) -0.027(5)
C45 0.049(4) 0.072(4) 0.055(3) -0.012(3) 0.007(3) 0.002(3)
C46 0.035(3) 0.052(3) 0.060(3) -0.013(2) 0.016(2) -0.006(2)
C47 0.040(3) 0.041(3) 0.061(3) -0.012(2) 0.026(2) -0.009(2)
C48 0.045(3) 0.035(3) 0.077(4) -0.006(2) 0.026(3) -0.007(2)
C49 0.065(4) 0.043(3) 0.116(5) -0.019(3) 0.049(4) -0.012(3)
C50 0.051(4) 0.061(4) 0.108(5) -0.031(4) 0.031(4) -0.025(3)
C51 0.039(3) 0.073(4) 0.094(4) -0.031(3) 0.020(3) -0.016(3)
C52 0.106(5) 0.069(4) 0.087(4) 0.011(3) -0.003(4) 0.011(4)
C53 0.080(4) 0.053(3) 0.086(4) 0.022(3) 0.019(3) 0.008(3)
C54 0.084(4) 0.068(4) 0.115(5) 0.018(4) 0.002(4) 0.012(4)
C55 0.108(5) 0.069(4) 0.143(6) 0.007(4) 0.018(5) 0.015(4)
C56 0.107(5) 0.060(4) 0.127(5) 0.002(4) 0.016(4) -0.012(4)
C57 0.067(4) 0.066(4) 0.103(4) 0.010(3) 0.016(3) -0.012(3)

loop_
_atom_type_symbol
_atom_type_description
_atom_type_scat_dispersion_real
_atom_type_scat_dispersion_imag
_atom_type_scat_source
C C 0.0033 0.0016 'International Tables Vol C Tables 4.2.6.8 and 6.1.1.4'
H H 0.0000 0.0000 'International Tables Vol C Tables 4.2.6.8 and 6.1.1.4'
N N 0.0061 0.0033 'International Tables Vol C Tables 4.2.6.8 and 6.1.1.4'
O O 0.0106 0.0060 'International Tables Vol C Tables 4.2.6.8 and 6.1.1.4'
Nd Nd -0.1943 3.0179 'International Tables Vol C Tables 4.2.6.8 and 6.1.1.4'

loop_
_geom_angle_atom_site_label_1
_geom_angle_atom_site_label_2
_geom_angle_atom_site_label_3
_geom_angle
_geom_angle_site_symmetry_1
_geom_angle_site_symmetry_3
_geom_angle_publ_flag
O2 Nd1 O4 83.24(12) . . ?
O2 Nd1 O18 79.49(13) . . ?
O4 Nd1 O18 74.89(12) . . ?
O2 Nd1 O13 87.01(15) . . ?
O4 Nd1 O13 159.92(14) . . ?
O18 Nd1 O13 120.48(15) . . ?
O2 Nd1 O16 77.29(16) . . ?
O4 Nd1 O16 88.07(16) . . ?
O18 Nd1 O16 152.60(18) . . ?
O13 Nd1 O16 72.65(18) . . ?
O2 Nd1 O15 123.45(13) . . ?
O4 Nd1 O15 76.93(13) . . ?
O18 Nd1 O15 140.78(14) . . ?
O13 Nd1 O15 94.13(17) . . ?
O16 Nd1 O15 49.98(15) . . ?
O2 Nd1 O10 151.18(13) . . ?
O4 Nd1 O10 75.72(11) . . ?
O18 Nd1 O10 76.19(12) . . ?
O13 Nd1 O10 118.70(13) . . ?
O16 Nd1 O10 120.74(15) . . ?
O15 Nd1 O10 70.80(14) . . ?
O2 Nd1 O12 89.56(13) . . ?
O4 Nd1 O12 145.97(15) . . ?
O18 Nd1 O12 71.10(15) . . ?
O13 Nd1 O12 50.95(16) . . ?
O16 Nd1 O12 122.74(19) . . ?
O15 Nd1 O12 132.71(15) . . ?
O10 Nd1 O12 96.91(14) . . ?
O2 Nd1 O9 155.30(12) . . ?
O4 Nd1 O9 121.37(11) . . ?
O18 Nd1 O9 103.60(13) . . ?
O13 Nd1 O9 70.16(13) . . ?
O16 Nd1 O9 103.58(17) . . ?
O15 Nd1 O9 69.31(13) . . ?
O10 Nd1 O9 48.71(11) . . ?
O12 Nd1 O9 68.97(12) . . ?
C6 N1 C13 121.6(4) . . ?
C6 N1 H1 119.2 . . ?
C13 N1 H1 119.2 . . ?
C14 N2 C18 115.5(4) . . ?
C19 N3 C26 125.1(4) . . ?
C19 N3 H3 117.5 . . ?
C26 N3 H3 117.5 . . ?
C27 N4 C31 117.6(6) . . ?
C32 N5 C39 123.3(4) . . ?
C32 N5 H5 118.3 . . ?
C39 N5 H5 118.3 . . ?
C44 N6 C40 118.2(7) . . ?
C45 N7 C52 120.5(5) . . ?
C45 N7 H7 119.7 . . ?
C52 N7 H7 119.7 . . ?
C57 N8 C53 117.4(6) . . ?
O11 N9 O9 123.8(4) . . ?
O11 N9 O10 119.9(4) . . ?
O9 N9 O10 116.3(4) . . ?
O14 N10 O13 123.0(9) . . ?
O14 N10 O12 119.9(8) . . ?
O13 N10 O12 117.1(5) . . ?
O15 N11 O17 120.8(7) . . ?
O15 N11 O16 116.0(5) . . ?
O17 N11 O16 123.1(6) . . ?
C8 O1 C2 116.4(3) . . ?
C6 O2 Nd1 168.1(3) . . ?
C21 O3 C3 117.7(3) 7_566 . ?
C19 O4 Nd1 176.6(3) . . ?
C34 O5 C4 119.8(3) . . ?
C47 O7 C5 116.5(3) . . ?
N9 O9 Nd1 94.4(3) . . ?
N9 O10 Nd1 99.8(3) . . ?
N10 O12 Nd1 94.7(3) . . ?
N10 O13 Nd1 96.8(4) . . ?
N11 O15 Nd1 97.4(4) . . ?
N11 O16 Nd1 96.5(4) . . ?
Nd1 O18 H61 129.3 . . ?
Nd1 O18 H62 125.2 . . ?
H61 O18 H62 105.2 . . ?
C2 C1 C5 108.6(3) . . ?
C2 C1 C4 110.7(3) . . ?
C5 C1 C4 111.3(3) . . ?
C2 C1 C3 111.1(3) . . ?
C5 C1 C3 107.4(3) . . ?
C4 C1 C3 107.8(3) . . ?
O1 C2 C1 108.6(3) . . ?
O1 C2 H2A 110.0 . . ?
C1 C2 H2A 110.0 . . ?
O1 C2 H2B 110.0 . . ?
C1 C2 H2B 110.0 . . ?
H2A C2 H2B 108.4 . . ?
O3 C3 C1 107.9(3) . . ?
O3 C3 H3A 110.1 . . ?
C1 C3 H3A 110.1 . . ?
O3 C3 H3B 110.1 . . ?
C1 C3 H3B 110.1 . . ?
H3A C3 H3B 108.4 . . ?
O5 C4 C1 106.8(3) . . ?
O5 C4 H4A 110.4 . . ?
C1 C4 H4A 110.4 . . ?
O5 C4 H4B 110.4 . . ?
C1 C4 H4B 110.4 . . ?
H4A C4 H4B 108.6 . . ?
O7 C5 C1 110.3(3) . . ?
O7 C5 H5A 109.6 . . ?
C1 C5 H5A 109.6 . . ?
O7 C5 H5B 109.6 . . ?
C1 C5 H5B 109.6 . . ?
H5A C5 H5B 108.1 . . ?
O2 C6 N1 119.7(4) . . ?
O2 C6 C7 120.7(4) . . ?
N1 C6 C7 119.5(4) . . ?
C8 C7 C12 118.1(4) . . ?
C8 C7 C6 125.7(4) . . ?
C12 C7 C6 116.2(4) . . ?
O1 C8 C7 117.9(4) . . ?
O1 C8 C9 122.1(4) . . ?
C7 C8 C9 120.0(4) . . ?
C10 C9 C8 121.2(5) . . ?
C10 C9 H9 119.4 . . ?
C8 C9 H9 119.4 . . ?
C9 C10 C11 120.0(5) . . ?
C9 C10 H10 120.0 . . ?
C11 C10 H10 120.0 . . ?
C10 C11 C12 119.6(5) . . ?
C10 C11 H11 120.2 . . ?
C12 C11 H11 120.2 . . ?
C11 C12 C7 121.1(5) . . ?
C11 C12 H12 119.5 . . ?
C7 C12 H12 119.5 . . ?
N1 C13 C14 113.0(4) . . ?
N1 C13 H13A 109.0 . . ?
C14 C13 H13A 109.0 . . ?
N1 C13 H13B 109.0 . . ?
C14 C13 H13B 109.0 . . ?
H13A C13 H13B 107.8 . . ?
N2 C14 C15 123.4(5) . . ?
N2 C14 C13 118.6(5) . . ?
C15 C14 C13 117.9(5) . . ?
C16 C15 C14 119.8(5) . . ?
C16 C15 H15 120.1 . . ?
C14 C15 H15 120.1 . . ?
C15 C16 C17 118.4(5) . . ?
C15 C16 H16 120.8 . . ?
C17 C16 H16 120.8 . . ?
C18 C17 C16 118.9(5) . . ?
C18 C17 H17 120.6 . . ?
C16 C17 H17 120.6 . . ?
C17 C18 N2 124.0(5) . . ?
C17 C18 H18 118.0 . . ?
N2 C18 H18 118.0 . . ?
O4 C19 N3 122.2(4) . . ?
O4 C19 C20 119.4(4) . . ?
N3 C19 C20 118.3(4) . . ?
C25 C20 C21 118.7(4) . . ?
C25 C20 C19 118.0(4) . . ?
C21 C20 C19 123.3(4) . . ?
O3 C21 C22 124.4(4) 7_566 . ?
O3 C21 C20 115.7(4) 7_566 . ?
C22 C21 C20 119.8(4) . . ?
C21 C22 C23 119.7(4) . . ?
C21 C22 H22 120.1 . . ?
C23 C22 H22 120.1 . . ?
C24 C23 C22 120.8(5) . . ?
C24 C23 H23 119.6 . . ?
C22 C23 H23 119.6 . . ?
C25 C24 C23 119.3(5) . . ?
C25 C24 H24 120.3 . . ?
C23 C24 H24 120.3 . . ?
C24 C25 C20 121.6(5) . . ?
C24 C25 H25 119.2 . . ?
C20 C25 H25 119.2 . . ?
N3 C26 C27 112.9(4) . . ?
N3 C26 H26A 109.0 . . ?
C27 C26 H26A 109.0 . . ?
N3 C26 H26B 109.0 . . ?
C27 C26 H26B 109.0 . . ?
H26A C26 H26B 107.8 . . ?
N4 C27 C28 122.4(6) . . ?
N4 C27 C26 116.3(5) . . ?
C28 C27 C26 121.3(6) . . ?
C29 C28 C27 119.9(7) . . ?
C29 C28 H28 120.1 . . ?
C27 C28 H28 120.1 . . ?
C28 C29 C30 118.5(7) . . ?
C28 C29 H29 120.8 . . ?
C30 C29 H29 120.8 . . ?
C29 C30 C31 120.0(7) . . ?
C29 C30 H30 120.0 . . ?
C31 C30 H30 120.0 . . ?
N4 C31 C30 121.6(7) . . ?
N4 C31 H31 119.2 . . ?
C30 C31 H31 119.2 . . ?
O6 C32 N5 121.8(5) . . ?
O6 C32 C33 121.4(4) . . ?
N5 C32 C33 116.8(4) . . ?
C38 C33 C34 117.3(5) . . ?
C38 C33 C32 120.0(5) . . ?
C34 C33 C32 122.7(4) . . ?
O5 C34 C35 124.3(4) . . ?
O5 C34 C33 115.1(4) . . ?
C35 C34 C33 120.6(4) . . ?
C36 C35 C34 119.8(5) . . ?
C36 C35 H35 120.1 . . ?
C34 C35 H35 120.1 . . ?
C35 C36 C37 119.6(5) . . ?
C35 C36 H36 120.2 . . ?
C37 C36 H36 120.2 . . ?
C38 C37 C36 120.6(5) . . ?
C38 C37 H37 119.7 . . ?
C36 C37 H37 119.7 . . ?
C37 C38 C33 122.0(6) . . ?
C37 C38 H38 119.0 . . ?
C33 C38 H38 119.0 . . ?
N5 C39 C40 114.4(5) . . ?
N5 C39 H39A 108.7 . . ?
C40 C39 H39A 108.7 . . ?
N5 C39 H39B 108.7 . . ?
C40 C39 H39B 108.7 . . ?
H39A C39 H39B 107.6 . . ?
N6 C40 C41 121.4(6) . . ?
N6 C40 C39 118.5(5) . . ?
C41 C40 C39 120.1(6) . . ?
C40 C41 C42 121.7(8) . . ?
C40 C41 H41 119.2 . . ?
C42 C41 H41 119.2 . . ?
C43 C42 C41 116.7(9) . . ?
C43 C42 H42 121.7 . . ?
C41 C42 H42 121.7 . . ?
C42 C43 C44 120.4(9) . . ?
C42 C43 H43 119.8 . . ?
C44 C43 H43 119.8 . . ?
N6 C44 C43 121.7(9) . . ?
N6 C44 H44 119.2 . . ?
C43 C44 H44 119.2 . . ?
O8 C45 N7 119.3(6) . . ?
O8 C45 C46 120.0(6) . . ?
N7 C45 C46 120.7(5) . . ?
C47 C46 C51 117.7(5) . . ?
C47 C46 C45 127.3(5) . . ?
C51 C46 C45 114.9(5) . . ?
O7 C47 C46 118.8(4) . . ?
O7 C47 C48 121.0(4) . . ?
C46 C47 C48 120.1(4) . . ?
C49 C48 C47 119.3(5) . . ?
C49 C48 H48 120.3 . . ?
C47 C48 H48 120.3 . . ?
C50 C49 C48 121.4(6) . . ?
C50 C49 H49 119.3 . . ?
C48 C49 H49 119.3 . . ?
C49 C50 C51 119.3(5) . . ?
C49 C50 H50 120.4 . . ?
C51 C50 H50 120.3 . . ?
C50 C51 C46 122.1(5) . . ?
C50 C51 H51 119.0 . . ?
C46 C51 H51 119.0 . . ?
N7 C52 C53 112.3(5) . . ?
N7 C52 H52A 109.1 . . ?
C53 C52 H52A 109.1 . . ?
N7 C52 H52B 109.1 . . ?
C53 C52 H52B 109.1 . . ?
H52A C52 H52B 107.9 . . ?
N8 C53 C54 121.5(6) . . ?
N8 C53 C52 118.1(5) . . ?
C54 C53 C52 120.3(6) . . ?
C55 C54 C53 120.1(7) . . ?
C55 C54 H54 119.9 . . ?
C53 C54 H54 119.9 . . ?
C56 C55 C54 118.6(8) . . ?
C56 C55 H55 120.7 . . ?
C54 C55 H55 120.7 . . ?
C55 C56 C57 118.1(7) . . ?
C55 C56 H56 121.0 . . ?
C57 C56 H56 121.0 . . ?
N8 C57 C56 124.2(7) . . ?
N8 C57 H57 117.9 . . ?
C56 C57 H57 117.9 . . ?

loop_
_geom_bond_atom_site_label_1
_geom_bond_atom_site_label_2
_geom_bond_distance
_geom_bond_site_symmetry_2
_geom_bond_publ_flag
Nd1 O2 2.373(3) . ?
Nd1 O4 2.380(3) . ?
Nd1 O18 2.417(3) . ?
Nd1 O13 2.497(4) . ?
Nd1 O16 2.497(4) . ?
Nd1 O15 2.500(4) . ?
Nd1 O10 2.518(3) . ?
Nd1 O12 2.525(4) . ?
Nd1 O9 2.641(3) . ?
N1 C6 1.313(5) . ?
N1 C13 1.459(6) . ?
N1 H1 0.8600 . ?
N2 C14 1.311(6) . ?
N2 C18 1.356(6) . ?
N3 C19 1.299(5) . ?
N3 C26 1.459(6) . ?
N3 H3 0.8600 . ?
N4 C27 1.333(7) . ?
N4 C31 1.356(8) . ?
N5 C32 1.316(6) . ?
N5 C39 1.456(7) . ?
N5 H5 0.8600 . ?
N6 C44 1.339(9) . ?
N6 C40 1.349(8) . ?
N7 C45 1.303(7) . ?
N7 C52 1.443(7) . ?
N7 H7 0.8600 . ?
N8 C57 1.307(8) . ?
N8 C53 1.328(7) . ?
N9 O11 1.217(5) . ?
N9 O9 1.243(5) . ?
N9 O10 1.264(5) . ?
N10 O14 1.222(7) . ?
N10 O13 1.252(8) . ?
N10 O12 1.279(8) . ?
N11 O15 1.227(6) . ?
N11 O17 1.243(6) . ?
N11 O16 1.262(7) . ?
O1 C8 1.377(5) . ?
O1 C2 1.447(5) . ?
O2 C6 1.247(5) . ?
O3 C21 1.369(5) 7_566 ?
O3 C3 1.428(5) . ?
O4 C19 1.250(5) . ?
O5 C34 1.365(5) . ?
O5 C4 1.424(5) . ?
O6 C32 1.225(6) . ?
O7 C47 1.370(5) . ?
O7 C5 1.434(5) . ?
O8 C45 1.226(6) . ?
O18 H61 0.8499 . ?
O18 H62 0.8501 . ?
C1 C2 1.517(5) . ?
C1 C5 1.519(5) . ?
C1 C4 1.522(6) . ?
C1 C3 1.537(6) . ?
C2 H2A 0.9700 . ?
C2 H2B 0.9700 . ?
C3 H3A 0.9700 . ?
C3 H3B 0.9700 . ?
C4 H4A 0.9700 . ?
C4 H4B 0.9700 . ?
C5 H5A 0.9700 . ?
C5 H5B 0.9700 . ?
C6 C7 1.492(6) . ?
C7 C8 1.378(6) . ?
C7 C12 1.400(6) . ?
C8 C9 1.382(6) . ?
C9 C10 1.360(7) . ?
C9 H9 0.9300 . ?
C10 C11 1.368(8) . ?
C10 H10 0.9300 . ?
C11 C12 1.377(7) . ?
C11 H11 0.9300 . ?
C12 H12 0.9300 . ?
C13 C14 1.495(7) . ?
C13 H13A 0.9700 . ?
C13 H13B 0.9700 . ?
C14 C15 1.369(7) . ?
C15 C16 1.346(7) . ?
C15 H15 0.9300 . ?
C16 C17 1.361(8) . ?
C16 H16 0.9300 . ?
C17 C18 1.345(8) . ?
C17 H17 0.9300 . ?
C18 H18 0.9300 . ?
C19 C20 1.494(6) . ?
C20 C25 1.388(6) . ?
C20 C21 1.401(6) . ?
C21 O3 1.369(5) 7_566 ?
C21 C22 1.377(6) . ?
C22 C23 1.392(7) . ?
C22 H22 0.9300 . ?
C23 C24 1.370(7) . ?
C23 H23 0.9300 . ?
C24 C25 1.365(7) . ?
C24 H24 0.9300 . ?
C25 H25 0.9300 . ?
C26 C27 1.499(7) . ?
C26 H26A 0.9700 . ?
C26 H26B 0.9700 . ?
C27 C28 1.388(8) . ?
C28 C29 1.361(10) . ?
C28 H28 0.9300 . ?
C29 C30 1.362(11) . ?
C29 H29 0.9300 . ?
C30 C31 1.389(10) . ?
C30 H30 0.9300 . ?
C31 H31 0.9300 . ?
C32 C33 1.485(7) . ?
C33 C38 1.389(7) . ?
C33 C34 1.403(6) . ?
C34 C35 1.385(6) . ?
C35 C36 1.371(7) . ?
C35 H35 0.9300 . ?
C36 C37 1.385(8) . ?
C36 H36 0.9300 . ?
C37 C38 1.342(8) . ?
C37 H37 0.9300 . ?
C38 H38 0.9300 . ?
C39 C40 1.479(8) . ?
C39 H39A 0.9700 . ?
C39 H39B 0.9700 . ?
C40 C41 1.354(8) . ?
C41 C42 1.379(10) . ?
C41 H41 0.9300 . ?
C42 C43 1.364(11) . ?
C42 H42 0.9300 . ?
C43 C44 1.387(11) . ?
C43 H43 0.9300 . ?
C44 H44 0.9300 . ?
C45 C46 1.487(8) . ?
C46 C47 1.394(7) . ?
C46 C51 1.408(7) . ?
C47 C48 1.409(7) . ?
C48 C49 1.382(7) . ?
C48 H48 0.9300 . ?
C49 C50 1.366(8) . ?
C49 H49 0.9300 . ?
C50 C51 1.370(8) . ?
C50 H50 0.9300 . ?
C51 H51 0.9300 . ?
C52 C53 1.509(9) . ?
C52 H52A 0.9700 . ?
C52 H52B 0.9700 . ?
C53 C54 1.378(9) . ?
C54 C55 1.355(10) . ?
C54 H54 0.9300 . ?
C55 C56 1.350(10) . ?
C55 H55 0.9300 . ?
C56 C57 1.379(10) . ?
C56 H56 0.9300 . ?
C57 H57 0.9300 . ?
